data_7046223
loop_
_publ_author_name
'Stanoppi, Marco'
'Lorbach, Andreas'

_publ_section_title
;
 Boron-based donor-spiro-acceptor compounds exhibiting thermally activated
 delayed fluorescence (TADF).
;
_journal_issue 31
_journal_name_full 'Dalton transactions (Cambridge, England : 2003)'
_journal_page_first 10394
_journal_page_last 10398
_journal_paper_doi 10.1039/c8dt01255e
_journal_volume 47
_journal_year 2018
_chemical_absolute_configuration ad
_chemical_formula_moiety 'C23 H16 B N S'
_chemical_formula_sum 'C23 H16 B N S'
_chemical_formula_weight 349.24
_space_group_crystal_system monoclinic
_space_group_IT_number 4
_space_group_name_Hall 'P 2yb'
_space_group_name_H-M_alt 'P 1 21 1'
_symmetry_space_group_name_Hall 'P 2yb'
_symmetry_space_group_name_H-M 'P 1 21 1'
_atom_sites_solution_hydrogens geom
_atom_sites_solution_primary direct
_audit_creation_date 2018-01-17
_audit_creation_method
;
Olex2 1.2
(compiled 2017.08.10 svn.r3458 for OlexSys, GUI svn.r5381)
;
_audit_update_record
;
2018-03-16 deposited with the CCDC.
2018-05-02 downloaded from the CCDC.
;
_cell_angle_alpha 90
_cell_angle_beta 99.428(3)
_cell_angle_gamma 90
_cell_formula_units_Z 2
_cell_length_a 8.6076(3)
_cell_length_b 9.4500(5)
_cell_length_c 10.8046(4)
_cell_measurement_reflns_used 20114
_cell_measurement_temperature 100(1)
_cell_measurement_theta_max 30.70
_cell_measurement_theta_min 2.16
_cell_volume 866.99(6)
_computing_cell_refinement 'STOE X-AREA'
_computing_data_collection 'STOE X-AREA'
_computing_data_reduction 'STOE X-RED'
_computing_molecular_graphics 'Olex2 (Dolomanov et al., 2009)'
_computing_publication_material 'Olex2 (Dolomanov et al., 2009)'
_computing_structure_refinement 'ShelXL (Sheldrick, 2015)'
_computing_structure_solution 'ShelXS (Sheldrick, 2008)'
_diffrn_ambient_temperature 100(1)
_diffrn_detector 'image plate (34 cm diameter)'
_diffrn_detector_area_resol_mean 6.67
_diffrn_detector_type STOE
_diffrn_measured_fraction_theta_full 0.999
_diffrn_measured_fraction_theta_max 0.999
_diffrn_measurement_device '2-circle goniometer'
_diffrn_measurement_device_type 'STOE IPDS 2T'
_diffrn_measurement_method 'rotation method'
_diffrn_radiation_collimation '0.5 mm diameter, monocapillary'
_diffrn_radiation_monochromator 'plane graphite'
_diffrn_radiation_probe x-ray
_diffrn_radiation_type 'Mo K\a'
_diffrn_radiation_wavelength 0.71073
_diffrn_reflns_av_R_equivalents 0.0259
_diffrn_reflns_av_unetI/netI 0.0244
_diffrn_reflns_Laue_measured_fraction_full 0.999
_diffrn_reflns_Laue_measured_fraction_max 0.999
_diffrn_reflns_limit_h_max 12
_diffrn_reflns_limit_h_min -12
_diffrn_reflns_limit_k_max 13
_diffrn_reflns_limit_k_min -13
_diffrn_reflns_limit_l_max 15
_diffrn_reflns_limit_l_min -15
_diffrn_reflns_number 14213
_diffrn_reflns_point_group_measured_fraction_full 0.999
_diffrn_reflns_point_group_measured_fraction_max 0.996
_diffrn_reflns_theta_full 25.242
_diffrn_reflns_theta_max 30.269
_diffrn_reflns_theta_min 2.399
_diffrn_source 'sealed X-ray tube, 12 x 0.4 mm long-fine focus'
_exptl_absorpt_coefficient_mu 0.192
_exptl_absorpt_correction_T_max 1.03509
_exptl_absorpt_correction_T_min 0.89452
_exptl_absorpt_correction_type multi-scan
_exptl_absorpt_process_details
'MULABS / PLATON Spek, A.L. (2003). J. Appl. Cryst. 36, 7-13. Spek, A.L. (2009). Acta Cryst. D65, 148-155.'
_exptl_crystal_colour colourless
_exptl_crystal_colour_primary colourless
_exptl_crystal_density_diffrn 1.338
_exptl_crystal_description block
_exptl_crystal_F_000 364
_exptl_crystal_size_max 0.3
_exptl_crystal_size_mid 0.275
_exptl_crystal_size_min 0.275
_refine_diff_density_max 0.249
_refine_diff_density_min -0.209
_refine_diff_density_rms 0.037
_refine_ls_abs_structure_details
;
 Flack x determined using 2187 quotients [(I+)-(I-)]/[(I+)+(I-)]
 (Parsons and Flack (2004), Acta Cryst. A60, s61).
;
_refine_ls_abs_structure_Flack -0.01(2)
_refine_ls_extinction_method none
_refine_ls_goodness_of_fit_ref 1.044
_refine_ls_hydrogen_treatment constr
_refine_ls_matrix_type full
_refine_ls_number_parameters 235
_refine_ls_number_reflns 5160
_refine_ls_number_restraints 1
_refine_ls_restrained_S_all 1.044
_refine_ls_R_factor_all 0.0303
_refine_ls_R_factor_gt 0.0275
_refine_ls_shift/su_max 0.000
_refine_ls_shift/su_mean 0.000
_refine_ls_structure_factor_coef Fsqd
_refine_ls_weighting_details 'w=1/[\s^2^(Fo^2^)+(0.0454P)^2^+0.0456P] where P=(Fo^2^+2Fc^2^)/3'
_refine_ls_weighting_scheme calc
_refine_ls_wR_factor_gt 0.0695
_refine_ls_wR_factor_ref 0.0705
_reflns_Friedel_coverage 0.889
_reflns_Friedel_fraction_full 0.999
_reflns_Friedel_fraction_max 0.994
_reflns_number_gt 4852
_reflns_number_total 5160
_reflns_threshold_expression 'I > 2\s(I)'
_cod_data_source_file c8dt01255e3.cif
_cod_data_source_block AL43
_cod_depositor_comments 'Adding full bibliography for 7046223--7046226.cif.'
_cod_database_code 7046223
_shelxl_version_number 2013-4
_shelx_space_group_comment
;
The symmetry employed for this shelxl refinement is uniquely defined
by the following loop, which should always be used as a source of
symmetry information in preference to the above space-group names.
They are only intended as comments.
;
_shelx_estimated_absorpt_t_max 0.949
_shelx_estimated_absorpt_t_min 0.945
_olex2_refinement_description
;
1. Fixed Uiso
 At 1.2 times of:
  All C(H) groups
2.a Aromatic/amide H refined with riding coordinates:
 C2(H2), C3(H3), C4(H4), C5(H5), C8(H8), C9(H9), C10(H10), C11(H11), C14(H14),
 C15(H15), C16(H16), C17(H17), C20(H20), C21(H21), C22(H22), C23(H23)
;
_olex2_exptl_crystal_mounting_method 'Mounted on MiTeGen Dual-Thickness MicroMounts in paraffin oil.'
_olex2_submission_special_instructions 'No special instructions were received'

loop_
_space_group_symop_operation_xyz
'x, y, z'
'-x, y+1/2, -z'

loop_
_atom_site_label
_atom_site_type_symbol
_atom_site_fract_x
_atom_site_fract_y
_atom_site_fract_z
_atom_site_U_iso_or_equiv
_atom_site_adp_type
_atom_site_occupancy
_atom_site_site_symmetry_order
_atom_site_calc_flag
_atom_site_refinement_flags_posn
S1 S 0.59921(4) 0.41481(4) 0.93710(4) 0.01969(9) Uani 1 1 d .
N1 N 0.64506(16) 0.83903(15) 0.71836(12) 0.0187(3) Uani 1 1 d .
C1 C 0.71754(18) 0.60550(18) 0.65618(14) 0.0179(3) Uani 1 1 d .
C2 C 0.7643(2) 0.46710(19) 0.63741(15) 0.0205(3) Uani 1 1 d .
H2 H 0.7496 0.3955 0.6961 0.025 Uiso 1 1 calc R
C3 C 0.8327(2) 0.4331(2) 0.53288(15) 0.0249(4) Uani 1 1 d .
H3 H 0.8657 0.3387 0.5216 0.030 Uiso 1 1 calc R
C4 C 0.8532(2) 0.5364(2) 0.44456(16) 0.0279(4) Uani 1 1 d .
H4 H 0.8996 0.5115 0.3736 0.033 Uiso 1 1 calc R
C5 C 0.8064(2) 0.6747(2) 0.45941(16) 0.0255(3) Uani 1 1 d .
H5 H 0.8186 0.7451 0.3990 0.031 Uiso 1 1 calc R
C6 C 0.74070(18) 0.70766(18) 0.56600(14) 0.0196(3) Uani 1 1 d .
C7 C 0.69051(19) 0.84654(18) 0.60346(15) 0.0204(3) Uani 1 1 d .
C8 C 0.6830(2) 0.9750(2) 0.53945(17) 0.0259(3) Uani 1 1 d .
H8 H 0.7145 0.9810 0.4593 0.031 Uiso 1 1 calc R
C9 C 0.6292(2) 1.0935(2) 0.59417(18) 0.0285(4) Uani 1 1 d .
H9 H 0.6216 1.1815 0.5511 0.034 Uiso 1 1 calc R
C10 C 0.5861(2) 1.08368(19) 0.71277(18) 0.0268(3) Uani 1 1 d .
H10 H 0.5512 1.1651 0.7519 0.032 Uiso 1 1 calc R
C11 C 0.5949(2) 0.95417(18) 0.77248(16) 0.0226(3) Uani 1 1 d .
H11 H 0.5650 0.9465 0.8530 0.027 Uiso 1 1 calc R
C12 C 0.76247(18) 0.66201(16) 0.90186(14) 0.0165(3) Uani 1 1 d .
C13 C 0.74463(18) 0.54679(17) 0.98013(14) 0.0174(3) Uani 1 1 d .
C14 C 0.84527(19) 0.52550(18) 1.09380(14) 0.0210(3) Uani 1 1 d .
H14 H 0.8280 0.4486 1.1465 0.025 Uiso 1 1 calc R
C15 C 0.9707(2) 0.61730(19) 1.12948(16) 0.0226(3) Uani 1 1 d .
H15 H 1.0402 0.6028 1.2063 0.027 Uiso 1 1 calc R
C16 C 0.99393(19) 0.73017(18) 1.05263(16) 0.0219(3) Uani 1 1 d .
H16 H 1.0808 0.7921 1.0756 0.026 Uiso 1 1 calc R
C17 C 0.88956(19) 0.75237(17) 0.94173(15) 0.0192(3) Uani 1 1 d .
H17 H 0.9051 0.8318 0.8912 0.023 Uiso 1 1 calc R
C18 C 0.46862(18) 0.63253(16) 0.77988(14) 0.0167(3) Uani 1 1 d .
C19 C 0.44240(19) 0.51214(18) 0.84894(14) 0.0184(3) Uani 1 1 d .
C20 C 0.2915(2) 0.4602(2) 0.85386(16) 0.0228(3) Uani 1 1 d .
H20 H 0.2782 0.3762 0.8992 0.027 Uiso 1 1 calc R
C21 C 0.1610(2) 0.5324(2) 0.79193(16) 0.0258(3) Uani 1 1 d .
H21 H 0.0579 0.4980 0.7945 0.031 Uiso 1 1 calc R
C22 C 0.1821(2) 0.65544(19) 0.72606(16) 0.0234(3) Uani 1 1 d .
H22 H 0.0933 0.7065 0.6849 0.028 Uiso 1 1 calc R
C23 C 0.33364(19) 0.70350(18) 0.72061(14) 0.0192(3) Uani 1 1 d .
H23 H 0.3461 0.7876 0.6750 0.023 Uiso 1 1 calc R
B1 B 0.6465(2) 0.67955(19) 0.76973(16) 0.0168(3) Uani 1 1 d .

loop_
_atom_site_aniso_label
_atom_site_aniso_U_11
_atom_site_aniso_U_22
_atom_site_aniso_U_33
_atom_site_aniso_U_23
_atom_site_aniso_U_13
_atom_site_aniso_U_12
S1 0.01933(16) 0.01731(16) 0.02195(17) 0.00370(15) 0.00191(13) -0.00133(15)
N1 0.0191(6) 0.0185(6) 0.0179(6) 0.0025(5) 0.0015(5) -0.0005(5)
C1 0.0158(6) 0.0234(7) 0.0143(6) -0.0004(6) 0.0017(5) -0.0022(6)
C2 0.0195(7) 0.0237(7) 0.0179(7) -0.0022(6) 0.0022(6) -0.0011(6)
C3 0.0229(7) 0.0283(10) 0.0234(7) -0.0082(6) 0.0037(6) -0.0006(6)
C4 0.0252(8) 0.0406(10) 0.0187(7) -0.0078(7) 0.0064(6) -0.0051(7)
C5 0.0245(8) 0.0350(9) 0.0176(7) 0.0004(6) 0.0048(6) -0.0066(7)
C6 0.0173(7) 0.0242(8) 0.0168(6) 0.0013(6) 0.0014(5) -0.0032(6)
C7 0.0187(7) 0.0244(8) 0.0176(7) 0.0033(6) 0.0012(5) -0.0026(6)
C8 0.0264(8) 0.0275(8) 0.0232(8) 0.0074(7) 0.0022(6) -0.0054(7)
C9 0.0289(9) 0.0216(8) 0.0322(9) 0.0085(7) -0.0027(7) -0.0034(7)
C10 0.0276(8) 0.0196(7) 0.0318(9) 0.0002(7) 0.0005(7) -0.0012(7)
C11 0.0233(8) 0.0204(7) 0.0237(7) 0.0004(6) 0.0026(6) 0.0005(6)
C12 0.0169(7) 0.0174(7) 0.0160(6) -0.0008(5) 0.0048(5) 0.0009(5)
C13 0.0164(6) 0.0176(7) 0.0185(6) -0.0003(5) 0.0034(5) 0.0000(5)
C14 0.0202(7) 0.0232(8) 0.0191(7) 0.0032(6) 0.0017(6) 0.0015(6)
C15 0.0193(7) 0.0277(8) 0.0196(7) -0.0003(6) -0.0004(6) 0.0020(6)
C16 0.0188(7) 0.0241(8) 0.0225(7) -0.0037(6) 0.0023(6) -0.0009(6)
C17 0.0186(7) 0.0200(7) 0.0196(7) -0.0018(5) 0.0045(5) -0.0007(5)
C18 0.0171(7) 0.0181(7) 0.0149(6) -0.0006(5) 0.0026(5) 0.0001(5)
C19 0.0181(7) 0.0205(7) 0.0164(6) 0.0003(5) 0.0026(5) -0.0008(6)
C20 0.0198(7) 0.0271(7) 0.0217(7) 0.0020(6) 0.0036(6) -0.0049(6)
C21 0.0183(7) 0.0348(10) 0.0241(7) 0.0002(7) 0.0031(6) -0.0050(7)
C22 0.0186(7) 0.0296(9) 0.0212(7) -0.0022(6) 0.0013(6) 0.0032(6)
C23 0.0198(7) 0.0198(7) 0.0177(6) -0.0009(5) 0.0019(5) 0.0016(6)
B1 0.0186(7) 0.0156(7) 0.0164(7) 0.0007(6) 0.0032(6) -0.0016(6)

loop_
_atom_type_symbol
_atom_type_description
_atom_type_scat_dispersion_real
_atom_type_scat_dispersion_imag
_atom_type_scat_source
C C 0.0033 0.0016 'International Tables Vol C Tables 4.2.6.8 and 6.1.1.4'
H H 0.0000 0.0000 'International Tables Vol C Tables 4.2.6.8 and 6.1.1.4'
B B 0.0013 0.0007 'International Tables Vol C Tables 4.2.6.8 and 6.1.1.4'
N N 0.0061 0.0033 'International Tables Vol C Tables 4.2.6.8 and 6.1.1.4'
S S 0.1246 0.1234 'International Tables Vol C Tables 4.2.6.8 and 6.1.1.4'

loop_
_geom_angle_atom_site_label_1
_geom_angle_atom_site_label_2
_geom_angle_atom_site_label_3
_geom_angle
C13 S1 C19 102.60(8)
C7 N1 B1 112.12(13)
C11 N1 C7 121.08(14)
C11 N1 B1 126.61(13)
C2 C1 C6 117.75(14)
C2 C1 B1 132.15(14)
C6 C1 B1 110.01(14)
C1 C2 C3 120.32(16)
C2 C3 C4 120.67(17)
C5 C4 C3 120.59(16)
C4 C5 C6 118.06(17)
C1 C6 C7 110.03(14)
C5 C6 C1 122.59(16)
C5 C6 C7 127.36(16)
N1 C7 C6 110.36(14)
N1 C7 C8 120.04(16)
C8 C7 C6 129.60(15)
C9 C8 C7 119.03(16)
C8 C9 C10 119.88(17)
C11 C10 C9 119.08(17)
N1 C11 C10 120.88(16)
C13 C12 B1 120.07(14)
C17 C12 C13 116.46(14)
C17 C12 B1 123.35(14)
C12 C13 S1 122.01(12)
C14 C13 S1 116.01(12)
C14 C13 C12 121.91(15)
C15 C14 C13 119.73(15)
C16 C15 C14 119.74(15)
C15 C16 C17 119.73(15)
C16 C17 C12 122.37(15)
C19 C18 C23 116.02(14)
C19 C18 B1 119.83(13)
C23 C18 B1 124.14(14)
C18 C19 S1 122.17(12)
C20 C19 S1 115.30(13)
C20 C19 C18 122.53(15)
C21 C20 C19 119.51(16)
C20 C21 C22 119.65(16)
C21 C22 C23 119.74(16)
C22 C23 C18 122.47(16)
N1 B1 C1 97.27(12)
N1 B1 C12 111.82(13)
N1 B1 C18 109.14(13)
C12 B1 C1 111.82(13)
C12 B1 C18 111.60(12)
C18 B1 C1 114.39(13)

loop_
_geom_bond_atom_site_label_1
_geom_bond_atom_site_label_2
_geom_bond_distance
S1 C13 1.7742(16)
S1 C19 1.7760(17)
N1 C7 1.363(2)
N1 C11 1.340(2)
N1 B1 1.605(2)
C1 C2 1.393(2)
C1 C6 1.409(2)
C1 B1 1.617(2)
C2 C3 1.394(2)
C3 C4 1.396(3)
C4 C5 1.384(3)
C5 C6 1.399(2)
C6 C7 1.459(2)
C7 C8 1.393(2)
C8 C9 1.381(3)
C9 C10 1.394(3)
C10 C11 1.380(2)
C12 C13 1.402(2)
C12 C17 1.399(2)
C12 B1 1.611(2)
C13 C14 1.397(2)
C14 C15 1.389(2)
C15 C16 1.386(2)
C16 C17 1.391(2)
C18 C19 1.399(2)
C18 C23 1.402(2)
C18 B1 1.616(2)
C19 C20 1.398(2)
C20 C21 1.388(3)
C21 C22 1.390(3)
C22 C23 1.392(2)
